data_2230095
loop_
_publ_author_name
'He, Guangwen'
'Aitipamula, Srinivasulu'
'Chow, Pui Shan'
'Tan, Reginald B. H.'

_publ_section_title
;
 <i>N</i>,<i>N</i>-Dimethylpyridin-4-aminium
 1-phenylcyclopentane-1-carboxylate monohydrate
;
_journal_coeditor_code NG5153
_journal_issue 5
_journal_name_full 'Acta Crystallographica Section E'
_journal_page_first o1227
_journal_paper_doi 10.1107/S1600536811015200
_journal_volume 67
_journal_year 2011
_chemical_formula_iupac 'C7 H11 N2 +, C12 H13 O2 -, H2 O'
_chemical_formula_moiety 'C7 H11 N2 +, C12 H13 O2 -, H2 O'
_chemical_formula_sum 'C19 H26 N2 O3'
_chemical_formula_weight 330.42
_chemical_name_systematic
;
<i>N</i>,<i>N</i>-Dimethylpyridin-4-aminium
1-phenylcyclopentane-1-carboxylate monohydrate
;
_space_group_IT_number 14
_symmetry_cell_setting monoclinic
_symmetry_space_group_name_Hall '-P 2yn'
_symmetry_space_group_name_H-M 'P 1 21/n 1'
_atom_sites_solution_hydrogens geom
_atom_sites_solution_primary direct
_atom_sites_solution_secondary difmap
_audit_creation_method SHELXL-97
_cell_angle_alpha 90.00
_cell_angle_beta 97.33(3)
_cell_angle_gamma 90.00
_cell_formula_units_Z 4
_cell_length_a 6.1666(12)
_cell_length_b 18.206(4)
_cell_length_c 15.702(3)
_cell_measurement_reflns_used 5283
_cell_measurement_temperature 110(2)
_cell_measurement_theta_max 30.9822
_cell_measurement_theta_min 2.2374
_cell_volume 1748.4(6)
_computing_cell_refinement 'SAINT (Bruker, 2007)'
_computing_data_collection 'APEX2 (Bruker, 2007)'
_computing_data_reduction 'SAINT (Bruker, 2007)'
_computing_molecular_graphics 'X-SEED (Barbour, 2001)'
_computing_publication_material 'SHELXTL (Sheldrick, 2008) and PLATON (Spek, 2009)'
_computing_structure_refinement 'SHELXL97 (Sheldrick, 2008)'
_computing_structure_solution 'SHELXS97 (Sheldrick, 2008)'
_diffrn_ambient_temperature 110(2)
_diffrn_measured_fraction_theta_full 0.985
_diffrn_measured_fraction_theta_max 0.975
_diffrn_measurement_device_type 'Bruker APEXII'
_diffrn_measurement_method \w
_diffrn_radiation_monochromator graphite
_diffrn_radiation_source 'fine-focus sealed tube'
_diffrn_radiation_type MoK\a
_diffrn_radiation_wavelength 0.71073
_diffrn_reflns_av_R_equivalents 0.0172
_diffrn_reflns_av_sigmaI/netI 0.0189
_diffrn_reflns_limit_h_max 8
_diffrn_reflns_limit_h_min -8
_diffrn_reflns_limit_k_max 23
_diffrn_reflns_limit_k_min -21
_diffrn_reflns_limit_l_max 20
_diffrn_reflns_limit_l_min -20
_diffrn_reflns_number 12519
_diffrn_reflns_theta_full 25.00
_diffrn_reflns_theta_max 28.28
_diffrn_reflns_theta_min 2.85
_exptl_absorpt_coefficient_mu 0.085
_exptl_absorpt_correction_T_max 0.9815
_exptl_absorpt_correction_T_min 0.9636
_exptl_absorpt_correction_type multi-scan
_exptl_absorpt_process_details '(Blessing, 1995)'
_exptl_crystal_colour colorless
_exptl_crystal_density_diffrn 1.255
_exptl_crystal_density_method 'not measured'
_exptl_crystal_description block
_exptl_crystal_F_000 712
_exptl_crystal_size_max 0.44
_exptl_crystal_size_mid 0.33
_exptl_crystal_size_min 0.22
_refine_diff_density_max 0.234
_refine_diff_density_min -0.208
_refine_ls_extinction_method none
_refine_ls_goodness_of_fit_ref 1.127
_refine_ls_hydrogen_treatment mixed
_refine_ls_matrix_type full
_refine_ls_number_parameters 231
_refine_ls_number_reflns 4233
_refine_ls_number_restraints 3
_refine_ls_restrained_S_all 1.131
_refine_ls_R_factor_all 0.0548
_refine_ls_R_factor_gt 0.0512
_refine_ls_shift/su_max 0.000
_refine_ls_shift/su_mean 0.000
_refine_ls_structure_factor_coef Fsqd
_refine_ls_weighting_details 'calc w=1/[\s^2^(Fo^2^)+(0.0729P)^2^+0.4696P] where P=(Fo^2^+2Fc^2^)/3'
_refine_ls_weighting_scheme calc
_refine_ls_wR_factor_gt 0.1358
_refine_ls_wR_factor_ref 0.1391
_reflns_number_gt 3945
_reflns_number_total 4233
_reflns_threshold_expression I>2sigma(I)
_cod_data_source_file ng5153.cif
_cod_data_source_block I
_cod_original_sg_symbol_H-M 'P 21/n'
_cod_database_code 2230095
_cod_database_fobs_code 2230095

loop_
_symmetry_equiv_pos_as_xyz
'x, y, z'
'-x+1/2, y+1/2, -z+1/2'
'-x, -y, -z'
'x-1/2, -y-1/2, z-1/2'

loop_
_atom_site_type_symbol
_atom_site_label
_atom_site_fract_x
_atom_site_fract_y
_atom_site_fract_z
_atom_site_U_iso_or_equiv
_atom_site_adp_type
_atom_site_calc_flag
_atom_site_refinement_flags
_atom_site_occupancy
_atom_site_symmetry_multiplicity
_atom_site_disorder_assembly
_atom_site_disorder_group
O O3 0.46197(17) 0.37281(6) 0.40367(7) 0.0322(2) Uani d D 1 1 . .
H H3 0.337(3) 0.3496(12) 0.3979(14) 0.062(6) Uiso d D 1 1 . .
H H6 0.561(3) 0.3390(10) 0.4004(13) 0.053(6) Uiso d D 1 1 . .
C C1 -0.0970(2) 0.21395(7) 0.17867(8) 0.0237(3) Uani d . 1 1 . .
H H1 -0.2349 0.1936 0.1864 0.028 Uiso calc R 1 1 . .
C C2 0.3042(2) 0.27379(7) 0.15451(8) 0.0270(3) Uani d . 1 1 . .
H H2 0.4419 0.2941 0.1463 0.032 Uiso calc R 1 1 . .
C C3 -0.06856(19) 0.25206(7) 0.38099(7) 0.0206(2) Uani d . 1 1 . .
C C4 -0.0648(2) 0.24247(7) 0.09887(8) 0.0261(3) Uani d . 1 1 . .
H H4 -0.1802 0.2410 0.0526 0.031 Uiso calc R 1 1 . .
C C5 0.2731(2) 0.24498(7) 0.23453(8) 0.0232(3) Uani d . 1 1 . .
H H5 0.3897 0.2458 0.2803 0.028 Uiso calc R 1 1 . .
C C6 0.03032(19) 0.18630(7) 0.33520(7) 0.0206(2) Uani d . 1 1 . .
C C7 0.07135(19) 0.21492(7) 0.24761(7) 0.0203(2) Uani d . 1 1 . .
C C8 0.2357(2) 0.15696(7) 0.39066(8) 0.0256(3) Uani d . 1 1 . .
H H8A 0.3231 0.1256 0.3564 0.031 Uiso calc R 1 1 . .
H H8B 0.3283 0.1978 0.4160 0.031 Uiso calc R 1 1 . .
C C9 0.1353(2) 0.27300(7) 0.08674(8) 0.0277(3) Uani d . 1 1 . .
H H9 0.1567 0.2932 0.0326 0.033 Uiso calc R 1 1 . .
C C10 -0.1238(2) 0.11900(7) 0.33039(8) 0.0269(3) Uani d . 1 1 . .
H H10A -0.2786 0.1346 0.3193 0.032 Uiso calc R 1 1 . .
H H10B -0.0928 0.0852 0.2841 0.032 Uiso calc R 1 1 . .
C C11 -0.0764(3) 0.08142(8) 0.41878(9) 0.0361(3) Uani d . 1 1 . .
H H11A -0.1933 0.0928 0.4545 0.043 Uiso calc R 1 1 . .
H H11B -0.0680 0.0275 0.4120 0.043 Uiso calc R 1 1 . .
C C12 0.1442(3) 0.11201(9) 0.46066(9) 0.0367(3) Uani d . 1 1 . .
H H12A 0.1235 0.1436 0.5104 0.044 Uiso calc R 1 1 . .
H H12B 0.2450 0.0715 0.4807 0.044 Uiso calc R 1 1 . .
O O1 -0.26922(15) 0.25454(6) 0.38244(6) 0.0300(2) Uani d . 1 1 . .
O O2 0.06558(15) 0.30076(5) 0.41263(6) 0.0302(2) Uani d . 1 1 . .
C C13 0.1993(2) 0.49016(7) 0.62159(8) 0.0232(3) Uani d . 1 1 . .
H H13 0.3239 0.5208 0.6343 0.028 Uiso calc R 1 1 . .
C C14 0.0210(2) 0.49587(7) 0.67079(8) 0.0227(3) Uani d . 1 1 . .
C C15 -0.1584(2) 0.40174(7) 0.57900(9) 0.0275(3) Uani d . 1 1 . .
H H15 -0.2822 0.3714 0.5629 0.033 Uiso calc R 1 1 . .
C C16 -0.1610(2) 0.44957(7) 0.64561(9) 0.0270(3) Uani d . 1 1 . .
H H16 -0.2856 0.4519 0.6754 0.032 Uiso calc R 1 1 . .
C C17 0.1905(2) 0.44045(7) 0.55616(8) 0.0247(3) Uani d . 1 1 . .
H H17 0.3111 0.4367 0.5243 0.030 Uiso calc R 1 1 . .
C C18 0.2073(2) 0.59162(8) 0.76179(9) 0.0325(3) Uani d . 1 1 . .
H H18A 0.2461 0.6166 0.7105 0.049 Uiso calc R 1 1 . .
H H18B 0.3331 0.5634 0.7886 0.049 Uiso calc R 1 1 . .
H H18C 0.1658 0.6282 0.8026 0.049 Uiso calc R 1 1 . .
C C19 -0.1612(3) 0.54665(9) 0.78639(10) 0.0383(3) Uani d . 1 1 . .
H H19A -0.1988 0.4973 0.8047 0.057 Uiso calc R 1 1 . .
H H19B -0.2870 0.5680 0.7503 0.057 Uiso calc R 1 1 . .
H H19C -0.1224 0.5777 0.8370 0.057 Uiso calc R 1 1 . .
N N1 0.01572(18) 0.39651(6) 0.53538(7) 0.0254(2) Uani d . 1 1 . .
N N2 0.02411(19) 0.54214(6) 0.73743(7) 0.0274(2) Uani d . 1 1 . .
H H7 0.012(4) 0.3632(12) 0.4892(15) 0.056(6) Uiso d . 1 1 . .

loop_
_atom_site_aniso_label
_atom_site_aniso_U_11
_atom_site_aniso_U_22
_atom_site_aniso_U_33
_atom_site_aniso_U_12
_atom_site_aniso_U_13
_atom_site_aniso_U_23
O3 0.0281(5) 0.0291(5) 0.0406(6) -0.0046(4) 0.0092(4) -0.0074(4)
C1 0.0227(5) 0.0241(6) 0.0235(6) 0.0010(4) 0.0000(4) -0.0030(5)
C2 0.0290(6) 0.0267(6) 0.0260(6) -0.0025(5) 0.0063(5) -0.0011(5)
C3 0.0219(5) 0.0241(6) 0.0159(5) -0.0011(4) 0.0024(4) -0.0003(4)
C4 0.0306(6) 0.0261(6) 0.0201(6) 0.0041(5) -0.0024(5) -0.0032(5)
C5 0.0229(6) 0.0243(6) 0.0217(6) -0.0005(4) 0.0005(4) -0.0030(4)
C6 0.0204(5) 0.0221(6) 0.0190(5) -0.0020(4) 0.0017(4) -0.0025(4)
C7 0.0219(5) 0.0204(6) 0.0183(5) 0.0020(4) 0.0016(4) -0.0030(4)
C8 0.0268(6) 0.0257(6) 0.0235(6) 0.0022(5) 0.0003(5) 0.0010(5)
C9 0.0371(7) 0.0256(6) 0.0206(6) 0.0020(5) 0.0048(5) 0.0000(5)
C10 0.0309(6) 0.0238(6) 0.0260(6) -0.0077(5) 0.0036(5) -0.0043(5)
C11 0.0483(8) 0.0301(7) 0.0302(7) -0.0111(6) 0.0066(6) 0.0017(6)
C12 0.0434(8) 0.0365(8) 0.0287(7) -0.0050(6) -0.0014(6) 0.0089(6)
O1 0.0213(4) 0.0349(5) 0.0343(5) -0.0002(4) 0.0053(4) -0.0061(4)
O2 0.0251(5) 0.0301(5) 0.0357(5) -0.0041(4) 0.0049(4) -0.0140(4)
C13 0.0235(6) 0.0208(6) 0.0249(6) -0.0005(4) 0.0013(4) 0.0003(4)
C14 0.0267(6) 0.0184(6) 0.0226(6) 0.0023(4) 0.0014(4) 0.0014(4)
C15 0.0284(6) 0.0225(6) 0.0305(6) -0.0025(5) 0.0000(5) 0.0005(5)
C16 0.0266(6) 0.0251(6) 0.0298(6) -0.0017(5) 0.0052(5) 0.0000(5)
C17 0.0259(6) 0.0241(6) 0.0239(6) 0.0043(5) 0.0029(4) 0.0015(5)
C18 0.0406(8) 0.0270(7) 0.0299(7) -0.0053(6) 0.0042(5) -0.0072(5)
C19 0.0465(9) 0.0346(8) 0.0371(8) 0.0005(6) 0.0184(6) -0.0083(6)
N1 0.0298(5) 0.0209(5) 0.0243(5) 0.0017(4) -0.0005(4) -0.0022(4)
N2 0.0318(6) 0.0246(6) 0.0266(5) 0.0000(4) 0.0061(4) -0.0044(4)

loop_
_atom_type_symbol
_atom_type_description
_atom_type_scat_dispersion_real
_atom_type_scat_dispersion_imag
_atom_type_scat_source
C C 0.0033 0.0016 'International Tables Vol C Tables 4.2.6.8 and 6.1.1.4'
H H 0.0000 0.0000 'International Tables Vol C Tables 4.2.6.8 and 6.1.1.4'
N N 0.0061 0.0033 'International Tables Vol C Tables 4.2.6.8 and 6.1.1.4'
O O 0.0106 0.0060 'International Tables Vol C Tables 4.2.6.8 and 6.1.1.4'

loop_
_geom_angle_atom_site_label_1
_geom_angle_atom_site_label_2
_geom_angle_atom_site_label_3
_geom_angle_site_symmetry_1
_geom_angle_site_symmetry_3
_geom_angle
_geom_angle_publ_flag
H3 O3 H6 . . 105.5(18) ?
C4 C1 C7 . . 120.90(12) ?
C4 C1 H1 . . 119.5 ?
C7 C1 H1 . . 119.5 ?
C9 C2 C5 . . 120.61(12) ?
C9 C2 H2 . . 119.7 ?
C5 C2 H2 . . 119.7 ?
O1 C3 O2 . . 124.66(11) ?
O1 C3 C6 . . 119.03(10) ?
O2 C3 C6 . . 116.28(10) ?
C9 C4 C1 . . 120.23(12) ?
C9 C4 H4 . . 119.9 ?
C1 C4 H4 . . 119.9 ?
C2 C5 C7 . . 120.38(12) ?
C2 C5 H5 . . 119.8 ?
C7 C5 H5 . . 119.8 ?
C7 C6 C8 . . 114.25(10) ?
C7 C6 C10 . . 113.53(10) ?
C8 C6 C10 . . 102.06(10) ?
C7 C6 C3 . . 105.88(9) ?
C8 C6 C3 . . 110.33(10) ?
C10 C6 C3 . . 110.89(10) ?
C5 C7 C1 . . 118.48(11) ?
C5 C7 C6 . . 121.36(10) ?
C1 C7 C6 . . 120.11(10) ?
C12 C8 C6 . . 103.84(10) ?
C12 C8 H8A . . 111.0 ?
C6 C8 H8A . . 111.0 ?
C12 C8 H8B . . 111.0 ?
C6 C8 H8B . . 111.0 ?
H8A C8 H8B . . 109.0 ?
C4 C9 C2 . . 119.40(12) ?
C4 C9 H9 . . 120.3 ?
C2 C9 H9 . . 120.3 ?
C11 C10 C6 . . 105.25(10) ?
C11 C10 H10A . . 110.7 ?
C6 C10 H10A . . 110.7 ?
C11 C10 H10B . . 110.7 ?
C6 C10 H10B . . 110.7 ?
H10A C10 H10B . . 108.8 ?
C12 C11 C10 . . 106.26(11) ?
C12 C11 H11A . . 110.5 ?
C10 C11 H11A . . 110.5 ?
C12 C11 H11B . . 110.5 ?
C10 C11 H11B . . 110.5 ?
H11A C11 H11B . . 108.7 ?
C8 C12 C11 . . 105.83(11) ?
C8 C12 H12A . . 110.6 ?
C11 C12 H12A . . 110.6 ?
C8 C12 H12B . . 110.6 ?
C11 C12 H12B . . 110.6 ?
H12A C12 H12B . . 108.7 ?
C17 C13 C14 . . 119.77(12) ?
C17 C13 H13 . . 120.1 ?
C14 C13 H13 . . 120.1 ?
N2 C14 C16 . . 121.50(12) ?
N2 C14 C13 . . 122.20(12) ?
C16 C14 C13 . . 116.30(11) ?
N1 C15 C16 . . 121.53(12) ?
N1 C15 H15 . . 119.2 ?
C16 C15 H15 . . 119.2 ?
C15 C16 C14 . . 120.47(12) ?
C15 C16 H16 . . 119.8 ?
C14 C16 H16 . . 119.8 ?
N1 C17 C13 . . 121.96(12) ?
N1 C17 H17 . . 119.0 ?
C13 C17 H17 . . 119.0 ?
N2 C18 H18A . . 109.5 ?
N2 C18 H18B . . 109.5 ?
H18A C18 H18B . . 109.5 ?
N2 C18 H18C . . 109.5 ?
H18A C18 H18C . . 109.5 ?
H18B C18 H18C . . 109.5 ?
N2 C19 H19A . . 109.5 ?
N2 C19 H19B . . 109.5 ?
H19A C19 H19B . . 109.5 ?
N2 C19 H19C . . 109.5 ?
H19A C19 H19C . . 109.5 ?
H19B C19 H19C . . 109.5 ?
C17 N1 C15 . . 119.93(11) ?
C17 N1 H7 . . 120.4(13) ?
C15 N1 H7 . . 119.7(13) ?
C14 N2 C18 . . 121.77(11) ?
C14 N2 C19 . . 120.81(12) ?
C18 N2 C19 . . 117.38(11) ?

loop_
_geom_bond_atom_site_label_1
_geom_bond_atom_site_label_2
_geom_bond_site_symmetry_2
_geom_bond_distance
_geom_bond_publ_flag
O3 H3 . 0.874(15) ?
O3 H6 . 0.872(15) ?
C1 C4 . 1.3937(18) ?
C1 C7 . 1.4010(16) ?
C1 H1 . 0.9500 ?
C2 C9 . 1.3908(19) ?
C2 C5 . 1.3970(18) ?
C2 H2 . 0.9500 ?
C3 O1 . 1.2414(15) ?
C3 O2 . 1.2696(15) ?
C3 C6 . 1.5603(16) ?
C4 C9 . 1.3885(19) ?
C4 H4 . 0.9500 ?
C5 C7 . 1.3981(17) ?
C5 H5 . 0.9500 ?
C6 C7 . 1.5218(16) ?
C6 C8 . 1.5382(17) ?
C6 C10 . 1.5465(16) ?
C8 C12 . 1.5345(19) ?
C8 H8A . 0.9900 ?
C8 H8B . 0.9900 ?
C9 H9 . 0.9500 ?
C10 C11 . 1.5414(19) ?
C10 H10A . 0.9900 ?
C10 H10B . 0.9900 ?
C11 C12 . 1.538(2) ?
C11 H11A . 0.9900 ?
C11 H11B . 0.9900 ?
C12 H12A . 0.9900 ?
C12 H12B . 0.9900 ?
C13 C17 . 1.3649(18) ?
C13 C14 . 1.4262(17) ?
C13 H13 . 0.9500 ?
C14 N2 . 1.3416(16) ?
C14 C16 . 1.4189(17) ?
C15 N1 . 1.3488(18) ?
C15 C16 . 1.3625(19) ?
C15 H15 . 0.9500 ?
C16 H16 . 0.9500 ?
C17 N1 . 1.3485(17) ?
C17 H17 . 0.9500 ?
C18 N2 . 1.4571(18) ?
C18 H18A . 0.9800 ?
C18 H18B . 0.9800 ?
C18 H18C . 0.9800 ?
C19 N2 . 1.4587(18) ?
C19 H19A . 0.9800 ?
C19 H19B . 0.9800 ?
C19 H19C . 0.9800 ?
N1 H7 . 0.94(2) ?

loop_
_geom_hbond_atom_site_label_D
_geom_hbond_atom_site_label_H
_geom_hbond_atom_site_label_A
_geom_hbond_site_symmetry_A
_geom_hbond_distance_DH
_geom_hbond_distance_HA
_geom_hbond_distance_DA
_geom_hbond_angle_DHA
N1 H7 O2 . 0.94(2) 1.72(2) 2.6458(15) 168(2)
O3 H3 O2 . 0.874(15) 1.934(16) 2.7935(14) 167(2)
O3 H6 O1 1_655 0.872(15) 1.902(16) 2.7634(15) 169(2)

loop_
_cod_related_entry_id
_cod_related_entry_database
_cod_related_entry_code
1 ChemSpider 30656657
